data_4337587
loop_
_publ_author_name
'Yang, En-Cui'
'Zhang, Yuan-Yuan'
'Liu, Zhong-Yi'
'Zhao, Xiao-Jun'

_publ_section_title
;
 Diverse self-assembly from predesigned conformationally flexible
 pentanuclear clusters observed in a ternary
 copper(II)-triazolate-sulfoisophthalate system: synthesis, structure, and
 magnetism.
;
_journal_issue 1
_journal_name_full 'Inorganic chemistry'
_journal_page_first 327
_journal_page_last 335
_journal_paper_doi 10.1021/ic402280p
_journal_volume 53
_journal_year 2014
_chemical_formula_sum 'C12 H18 Cu3.5 N6 O13.5 S'
_chemical_formula_weight 716.77
_chemical_name_systematic
; 
 ? 
;
_space_group_IT_number 14
_symmetry_cell_setting monoclinic
_symmetry_space_group_name_Hall '-P 2ybc'
_symmetry_space_group_name_H-M 'P 1 21/c 1'
_atom_sites_solution_hydrogens geom
_atom_sites_solution_primary direct
_atom_sites_solution_secondary difmap
_audit_creation_method SHELXL-97
_cell_angle_alpha 90.00
_cell_angle_beta 97.280(2)
_cell_angle_gamma 90.00
_cell_formula_units_Z 4
_cell_length_a 7.4565(8)
_cell_length_b 17.0215(17)
_cell_length_c 17.1578(17)
_cell_measurement_reflns_used 4826
_cell_measurement_temperature 296(2)
_cell_measurement_theta_max 27.84
_cell_measurement_theta_min 2.39
_cell_volume 2160.1(4)
_computing_cell_refinement 'Bruker SMART'
_computing_data_collection 'Bruker SMART'
_computing_data_reduction 'Bruker SAINT'
_computing_molecular_graphics 'Bruker SHELXTL'
_computing_publication_material 'Bruker SHELXTL'
_computing_structure_refinement 'SHELXL-97 (Sheldrick, 1997)'
_computing_structure_solution 'SHELXS-97 (Sheldrick, 1990)'
_diffrn_ambient_temperature 296(2)
_diffrn_measured_fraction_theta_full 1.000
_diffrn_measured_fraction_theta_max 1.000
_diffrn_measurement_device_type 'CCD area detector'
_diffrn_measurement_method 'phi and omega scans'
_diffrn_radiation_monochromator graphite
_diffrn_radiation_source 'fine-focus sealed tube'
_diffrn_radiation_type MoK\a
_diffrn_radiation_wavelength 0.71073
_diffrn_reflns_av_R_equivalents 0.0252
_diffrn_reflns_av_sigmaI/netI 0.0269
_diffrn_reflns_limit_h_max 8
_diffrn_reflns_limit_h_min -8
_diffrn_reflns_limit_k_max 19
_diffrn_reflns_limit_k_min -20
_diffrn_reflns_limit_l_max 14
_diffrn_reflns_limit_l_min -20
_diffrn_reflns_number 10984
_diffrn_reflns_theta_full 25.01
_diffrn_reflns_theta_max 25.01
_diffrn_reflns_theta_min 1.69
_exptl_absorpt_coefficient_mu 3.586
_exptl_absorpt_correction_T_max 0.5977
_exptl_absorpt_correction_T_min 0.5645
_exptl_absorpt_correction_type multi-scan
_exptl_absorpt_process_details sadabs
_exptl_crystal_colour blue
_exptl_crystal_density_diffrn 2.204
_exptl_crystal_density_meas ?
_exptl_crystal_density_method 'not measured'
_exptl_crystal_description 'rhombic block'
_exptl_crystal_F_000 1430
_exptl_crystal_size_max 0.18
_exptl_crystal_size_mid 0.17
_exptl_crystal_size_min 0.16
_refine_diff_density_max 0.756
_refine_diff_density_min -0.881
_refine_diff_density_rms 0.095
_refine_ls_extinction_method none
_refine_ls_goodness_of_fit_ref 1.042
_refine_ls_hydrogen_treatment constr
_refine_ls_matrix_type full
_refine_ls_number_parameters 350
_refine_ls_number_reflns 3807
_refine_ls_number_restraints 48
_refine_ls_restrained_S_all 1.125
_refine_ls_R_factor_all 0.0432
_refine_ls_R_factor_gt 0.0360
_refine_ls_shift/su_max 0.001
_refine_ls_shift/su_mean 0.000
_refine_ls_structure_factor_coef Fsqd
_refine_ls_weighting_details 'calc w=1/[\s^2^(Fo^2^)+(0.0340P)^2^+6.9607P] where P=(Fo^2^+2Fc^2^)/3'
_refine_ls_weighting_scheme calc
_refine_ls_wR_factor_gt 0.0828
_refine_ls_wR_factor_ref 0.0868
_reflns_number_gt 3283
_reflns_number_total 3807
_reflns_threshold_expression >2sigma(I)
_cod_data_source_file ic402280p_si_004.cif
_cod_data_source_block n130506b
_cod_depositor_comments
;
The following automatic conversions were performed:

'_symmetry_cell_setting' value 'Monoclinic' changed to 'monoclinic'
according to
/usr/data/users/saulius/automatic-downloads/current/ACS/lib/dictionaries/cif_core.dic
dictionary named 'cif_core.dic' version 2.4.2 from 2011-04-26.

Automatic conversion script
Id: cif_fix_values 2281 2013-09-26 08:29:07Z andrius 

The following automatic conversions were performed:

'_exptl_crystal_density_meas' value 'none' was changed to '?' - the
value is perceived as not measured.

Automatic conversion script
Id: cif_fix_values 3008 2015-01-20 13:52:24Z robertas 
;
_cod_original_sg_symbol_H-M P2(1)/c
_cod_original_formula_sum 'C12 H18 Cu3.50 N6 O13.50 S'
_cod_database_code 4337587

loop_
_symmetry_equiv_pos_as_xyz
'x, y, z'
'-x, y+1/2, -z+1/2'
'-x, -y, -z'
'x, -y-1/2, z-1/2'

loop_
_atom_site_label
_atom_site_type_symbol
_atom_site_fract_x
_atom_site_fract_y
_atom_site_fract_z
_atom_site_U_iso_or_equiv
_atom_site_adp_type
_atom_site_occupancy
_atom_site_symmetry_multiplicity
_atom_site_calc_flag
_atom_site_refinement_flags
_atom_site_disorder_assembly
_atom_site_disorder_group
Cu1 Cu 1.0000 1.0000 1.0000 0.02236(19) Uani 1 2 d S . .
Cu2 Cu 0.79039(7) 0.83013(3) 0.96073(3) 0.02212(15) Uani 1 1 d . . .
Cu3 Cu 0.98439(8) 1.12960(3) 0.85580(3) 0.02803(16) Uani 1 1 d . . .
Cu4 Cu 0.70722(8) 0.63800(3) 0.92729(4) 0.03496(17) Uani 1 1 d . . .
S1 S 0.3471(2) 0.83920(7) 1.01682(8) 0.0377(3) Uani 1 1 d D . .
O1 O 0.4113(8) 0.5418(2) 1.1303(2) 0.0737(15) Uani 1 1 d . A .
O2 O 0.2791(6) 0.46749(19) 1.0307(2) 0.0485(10) Uani 1 1 d . . .
O3 O -0.0836(7) 0.5972(3) 0.8010(3) 0.0804(16) Uani 1 1 d . A .
O4 O 0.1186(5) 0.66842(18) 0.7480(2) 0.0370(8) Uani 1 1 d . . .
O5 O 0.4865(9) 0.8660(8) 0.9701(5) 0.0333(17) Uani 0.459(5) 1 d PDU A 1
O6 O 0.1956(9) 0.8814(5) 1.0119(5) 0.0428(17) Uani 0.459(5) 1 d PDU A 1
O7 O 0.4418(12) 0.8331(5) 1.1013(4) 0.0515(16) Uani 0.459(5) 1 d PDU A 1
O5' O 0.5151(7) 0.8572(7) 1.0000(4) 0.0333(17) Uani 0.541(5) 1 d PDU A 2
O6' O 0.2035(8) 0.8895(4) 0.9662(4) 0.0428(17) Uani 0.541(5) 1 d PDU A 2
O7' O 0.3092(10) 0.8422(4) 1.0948(3) 0.0515(16) Uani 0.541(5) 1 d PDU A 2
O8 O 0.7215(5) 0.74340(17) 0.89231(19) 0.0345(8) Uani 1 1 d . A .
H8' H 0.6567 0.7486 0.8481 0.052 Uiso 1 1 d R . .
O9 O 1.1257(4) 1.08917(16) 0.95592(17) 0.0222(6) Uani 1 1 d . . .
H9 H 1.2366 1.0668 0.9401 0.027 Uiso 1 1 calc R . .
O10 O 0.5488(6) 0.6056(2) 0.8342(2) 0.0537(11) Uani 1 1 d . A .
H10A H 0.5316 0.5564 0.8295 0.081 Uiso 1 1 d R . .
H10B H 0.5770 0.6223 0.7906 0.081 Uiso 1 1 d R . .
O11 O 0.7708(8) 0.0934(5) 0.2328(4) 0.131(3) Uani 1 1 d . . .
H11A H 0.7291 0.0701 0.2705 0.197 Uiso 1 1 d R . .
H11B H 0.7328 0.0689 0.1908 0.197 Uiso 1 1 d R . .
O12 O 0.5387(7) 0.2400(3) 0.2488(3) 0.0797(16) Uani 1 1 d . . .
H12A H 0.6286 0.2667 0.2378 0.120 Uiso 1 1 d R . .
H12B H 0.5052 0.2596 0.2901 0.120 Uiso 1 1 d R . .
N1 N 0.8741(5) 1.0238(2) 0.8353(2) 0.0243(8) Uani 1 1 d . A .
N2 N 0.8810(5) 0.97578(19) 0.8963(2) 0.0235(8) Uani 1 1 d . . .
N3 N 0.7927(5) 0.9098(2) 0.8762(2) 0.0233(8) Uani 1 1 d . A .
N4 N 0.9295(5) 0.7642(2) 1.1149(2) 0.0294(9) Uani 1 1 d . . .
N5 N 0.8554(5) 0.7507(2) 1.0420(2) 0.0260(8) Uani 1 1 d . A .
N6 N 0.8177(6) 0.6751(2) 1.0319(3) 0.0382(11) Uani 1 1 d . A .
C1 C 0.7256(7) 0.9157(3) 0.8005(3) 0.0315(11) Uani 1 1 d . . .
H1 H 0.6571 0.8782 0.7708 0.038 Uiso 1 1 calc R A .
C2 C 0.7768(7) 0.9878(3) 0.7748(3) 0.0318(11) Uani 1 1 d . A .
H2 H 0.7489 1.0080 0.7243 0.038 Uiso 1 1 calc R . .
C3 C 0.8695(10) 0.6400(3) 1.1014(4) 0.062(2) Uani 1 1 d . . .
H3 H 0.8589 0.5868 1.1120 0.074 Uiso 1 1 calc R A .
C4 C 0.9395(9) 0.6952(3) 1.1532(3) 0.0520(16) Uani 1 1 d . A .
H4 H 0.9858 0.6869 1.2055 0.062 Uiso 1 1 calc R . .
C5 C 0.2821(8) 0.6032(3) 1.0110(3) 0.0404(13) Uani 1 1 d . A .
C6 C 0.3351(8) 0.6782(3) 1.0353(3) 0.0429(14) Uani 1 1 d . . .
H6 H 0.3987 0.6860 1.0849 0.051 Uiso 1 1 calc R A .
C7 C 0.2933(8) 0.7418(3) 0.9856(3) 0.0384(13) Uani 1 1 d . A .
C8 C 0.2044(8) 0.7316(3) 0.9104(3) 0.0395(13) Uani 1 1 d . . .
H8 H 0.1834 0.7741 0.8765 0.047 Uiso 1 1 calc R A .
C9 C 0.1469(8) 0.6563(3) 0.8861(3) 0.0370(12) Uani 1 1 d . A .
C10 C 0.1838(8) 0.5937(3) 0.9378(3) 0.0432(14) Uani 1 1 d . . .
H10 H 0.1410 0.5440 0.9226 0.052 Uiso 1 1 calc R A .
C11 C 0.3279(9) 0.5328(3) 1.0630(3) 0.0451(14) Uani 1 1 d . . .
C12 C 0.0487(8) 0.6400(3) 0.8064(3) 0.0406(13) Uani 1 1 d . . .
O13 O 0.6113(8) 0.9927(3) 0.1112(4) 0.0521(15) Uani 0.70 1 d P B 1
O14 O 0.6396(18) 0.8494(9) 0.1843(7) 0.080(4) Uani 0.40 1 d P C 2
O15 O 0.6795(16) 0.9409(7) 0.1713(7) 0.064(3) Uani 0.40 1 d P D 3

loop_
_atom_site_aniso_label
_atom_site_aniso_U_11
_atom_site_aniso_U_22
_atom_site_aniso_U_33
_atom_site_aniso_U_23
_atom_site_aniso_U_13
_atom_site_aniso_U_12
Cu1 0.0248(4) 0.0150(4) 0.0256(4) 0.0007(3) -0.0031(3) -0.0069(3)
Cu2 0.0254(3) 0.0111(3) 0.0293(3) 0.0004(2) 0.0013(2) -0.0018(2)
Cu3 0.0380(4) 0.0127(3) 0.0312(3) 0.0013(2) -0.0039(2) -0.0022(2)
Cu4 0.0387(4) 0.0131(3) 0.0499(4) -0.0019(2) -0.0066(3) -0.0018(2)
S1 0.0594(9) 0.0141(6) 0.0452(8) -0.0081(5) 0.0281(7) -0.0071(5)
O1 0.149(5) 0.027(2) 0.042(3) -0.0059(18) 0.000(3) -0.015(3)
O2 0.071(3) 0.0137(17) 0.058(2) 0.0004(16) -0.002(2) -0.0070(17)
O3 0.059(3) 0.070(3) 0.118(4) -0.033(3) 0.036(3) -0.029(3)
O4 0.051(2) 0.0218(17) 0.0360(19) -0.0043(15) -0.0047(16) -0.0034(15)
O5 0.016(2) 0.045(3) 0.037(5) -0.012(4) -0.006(3) -0.001(2)
O6 0.037(3) 0.027(2) 0.065(5) -0.024(4) 0.011(3) 0.009(2)
O7 0.077(4) 0.034(3) 0.047(3) -0.010(2) 0.022(4) -0.007(4)
O5' 0.016(2) 0.045(3) 0.037(5) -0.012(4) -0.006(3) -0.001(2)
O6' 0.037(3) 0.027(2) 0.065(5) -0.024(4) 0.011(3) 0.009(2)
O7' 0.077(4) 0.034(3) 0.047(3) -0.010(2) 0.022(4) -0.007(4)
O8 0.049(2) 0.0140(15) 0.0369(19) -0.0036(13) -0.0088(15) 0.0019(14)
O9 0.0227(16) 0.0126(14) 0.0308(17) -0.0001(12) 0.0015(13) -0.0030(12)
O10 0.072(3) 0.036(2) 0.050(2) 0.0005(18) -0.005(2) -0.023(2)
O11 0.094(5) 0.209(8) 0.094(5) -0.068(5) 0.021(4) -0.061(5)
O12 0.086(4) 0.101(4) 0.047(3) 0.013(3) -0.010(2) -0.048(3)
N1 0.030(2) 0.0162(18) 0.026(2) 0.0010(15) -0.0003(16) -0.0011(15)
N2 0.028(2) 0.0115(17) 0.030(2) 0.0005(15) -0.0018(16) -0.0038(15)
N3 0.022(2) 0.0158(18) 0.030(2) -0.0028(15) -0.0032(15) -0.0038(15)
N4 0.036(2) 0.0176(19) 0.032(2) 0.0032(16) -0.0029(17) -0.0057(17)
N5 0.026(2) 0.0133(18) 0.037(2) -0.0003(16) -0.0007(17) -0.0032(15)
N6 0.050(3) 0.0131(19) 0.046(3) 0.0034(17) -0.012(2) -0.0052(18)
C1 0.035(3) 0.029(3) 0.028(2) -0.002(2) -0.005(2) -0.012(2)
C2 0.033(3) 0.033(3) 0.028(2) 0.007(2) -0.004(2) -0.008(2)
C3 0.095(5) 0.019(3) 0.061(4) 0.016(3) -0.028(4) -0.016(3)
C4 0.078(4) 0.024(3) 0.046(3) 0.013(2) -0.020(3) -0.020(3)
C5 0.069(4) 0.019(2) 0.036(3) -0.004(2) 0.022(3) -0.004(2)
C6 0.074(4) 0.017(2) 0.044(3) -0.006(2) 0.029(3) -0.008(2)
C7 0.066(4) 0.016(2) 0.041(3) -0.010(2) 0.035(3) -0.010(2)
C8 0.066(4) 0.014(2) 0.045(3) -0.003(2) 0.034(3) -0.004(2)
C9 0.054(3) 0.020(2) 0.042(3) -0.010(2) 0.029(3) -0.005(2)
C10 0.067(4) 0.013(2) 0.056(4) -0.004(2) 0.035(3) -0.005(2)
C11 0.071(4) 0.016(2) 0.052(4) -0.002(2) 0.022(3) -0.006(2)
C12 0.048(3) 0.016(2) 0.063(4) -0.009(2) 0.024(3) 0.001(2)
O13 0.057(4) 0.042(3) 0.060(4) -0.009(3) 0.016(3) 0.000(3)
O14 0.080(9) 0.106(11) 0.051(7) -0.012(7) 0.000(6) 0.001(8)
O15 0.075(8) 0.061(7) 0.061(7) -0.003(6) 0.021(6) -0.005(6)

loop_
_atom_type_symbol
_atom_type_description
_atom_type_scat_dispersion_real
_atom_type_scat_dispersion_imag
_atom_type_scat_source
C C 0.0033 0.0016 'International Tables Vol C Tables 4.2.6.8 and 6.1.1.4'
H H 0.0000 0.0000 'International Tables Vol C Tables 4.2.6.8 and 6.1.1.4'
O O 0.0106 0.0060 'International Tables Vol C Tables 4.2.6.8 and 6.1.1.4'
N N 0.0061 0.0033 'International Tables Vol C Tables 4.2.6.8 and 6.1.1.4'
S S 0.1246 0.1234 'International Tables Vol C Tables 4.2.6.8 and 6.1.1.4'
Cu Cu 0.3201 1.2651 'International Tables Vol C Tables 4.2.6.8 and 6.1.1.4'

loop_
_geom_angle_atom_site_label_1
_geom_angle_atom_site_label_2
_geom_angle_atom_site_label_3
_geom_angle
_geom_angle_site_symmetry_1
_geom_angle_site_symmetry_3
N2 Cu1 N2 180.0(2) . 3_777
N2 Cu1 O9 89.77(13) . .
N2 Cu1 O9 90.23(13) 3_777 .
N2 Cu1 O9 90.23(13) . 3_777
N2 Cu1 O9 89.77(13) 3_777 3_777
O9 Cu1 O9 179.999(1) . 3_777
O8 Cu2 N5 85.83(14) . .
O8 Cu2 N3 96.05(14) . .
N5 Cu2 N3 165.12(16) . .
O8 Cu2 O9 172.31(13) . 3_777
N5 Cu2 O9 86.50(13) . 3_777
N3 Cu2 O9 91.25(13) . 3_777
O8 Cu2 O5' 98.9(3) . .
N5 Cu2 O5' 94.6(2) . .
N3 Cu2 O5' 99.7(2) . .
O9 Cu2 O5' 82.2(3) 3_777 .
O8 Cu2 O5 93.2(3) . .
N5 Cu2 O5 106.4(2) . .
N3 Cu2 O5 88.3(2) . .
O9 Cu2 O5 89.4(3) 3_777 .
O5' Cu2 O5 13.4(2) . .
N4 Cu3 O4 89.99(15) 3_777 2_656
N4 Cu3 N1 172.84(16) 3_777 .
O4 Cu3 N1 92.23(14) 2_656 .
N4 Cu3 O9 88.72(13) 3_777 .
O4 Cu3 O9 171.47(14) 2_656 .
N1 Cu3 O9 90.07(13) . .
O8 Cu4 O2 173.27(16) . 3_667
O8 Cu4 O10 93.49(15) . .
O2 Cu4 O10 92.34(16) 3_667 .
O8 Cu4 N6 87.24(15) . .
O2 Cu4 N6 87.80(16) 3_667 .
O10 Cu4 N6 167.3(2) . .
O6 S1 O5' 131.6(6) . .
O6 S1 O7' 76.6(3) . .
O5' S1 O7' 119.9(4) . .
O6 S1 O5 116.9(5) . .
O5' S1 O5 22.1(4) . .
O7' S1 O5 138.9(5) . .
O6 S1 O7 112.4(3) . .
O5' S1 O7 83.6(4) . .
O7' S1 O7 39.2(3) . .
O5 S1 O7 105.4(3) . .
O6 S1 O6' 31.4(4) . .
O5' S1 O6' 110.3(3) . .
O7' S1 O6' 107.8(3) . .
O5 S1 O6' 90.5(4) . .
O7 S1 O6' 140.4(4) . .
O6 S1 C7 109.1(5) . .
O5' S1 C7 109.1(5) . .
O7' S1 C7 104.9(3) . .
O5 S1 C7 106.0(6) . .
O7 S1 C7 106.4(4) . .
O6' S1 C7 103.5(4) . .
C11 O2 Cu4 130.5(4) . 3_667
C12 O4 Cu3 115.5(3) . 2_646
S1 O5 Cu2 135.0(6) . .
S1 O5' Cu2 154.8(8) . .
Cu4 O8 Cu2 123.77(17) . .
Cu4 O8 H8' 109.3 . .
Cu2 O8 H8' 123.0 . .
Cu1 O9 Cu3 111.38(13) . .
Cu1 O9 Cu2 111.64(14) . 3_777
Cu3 O9 Cu2 116.82(13) . 3_777
Cu1 O9 H9 105.3 . .
Cu3 O9 H9 105.3 . .
Cu2 O9 H9 105.3 3_777 .
Cu4 O10 H10A 115.3 . .
Cu4 O10 H10B 115.8 . .
H10A O10 H10B 107.4 . .
H11A O11 H11B 107.5 . .
H12A O12 H12B 107.4 . .
N2 N1 C2 107.1(4) . .
N2 N1 Cu3 116.4(3) . .
C2 N1 Cu3 136.2(3) . .
N1 N2 N3 110.5(3) . .
N1 N2 Cu1 124.4(3) . .
N3 N2 Cu1 125.1(3) . .
N2 N3 C1 107.5(4) . .
N2 N3 Cu2 116.0(3) . .
C1 N3 Cu2 136.4(3) . .
N5 N4 C4 107.5(4) . .
N5 N4 Cu3 119.1(3) . 3_777
C4 N4 Cu3 133.2(3) . 3_777
N4 N5 N6 110.5(4) . .
N4 N5 Cu2 126.1(3) . .
N6 N5 Cu2 123.3(3) . .
N5 N6 C3 106.4(4) . .
N5 N6 Cu4 119.1(3) . .
C3 N6 Cu4 134.5(3) . .
N3 C1 C2 107.1(4) . .
N3 C1 H1 126.4 . .
C2 C1 H1 126.4 . .
N1 C2 C1 107.8(4) . .
N1 C2 H2 126.1 . .
C1 C2 H2 126.1 . .
N6 C3 C4 108.6(4) . .
N6 C3 H3 125.7 . .
C4 C3 H3 125.7 . .
N4 C4 C3 107.0(5) . .
N4 C4 H4 126.5 . .
C3 C4 H4 126.5 . .
C10 C5 C6 118.7(5) . .
C10 C5 C11 120.0(5) . .
C6 C5 C11 121.4(5) . .
C5 C6 C7 120.0(5) . .
C5 C6 H6 120.0 . .
C7 C6 H6 120.0 . .
C8 C7 C6 121.3(4) . .
C8 C7 S1 117.5(4) . .
C6 C7 S1 121.2(4) . .
C7 C8 C9 119.0(5) . .
C7 C8 H8 120.5 . .
C9 C8 H8 120.5 . .
C10 C9 C8 118.9(5) . .
C10 C9 C12 118.5(4) . .
C8 C9 C12 122.6(5) . .
C5 C10 C9 122.0(5) . .
C5 C10 H10 119.0 . .
C9 C10 H10 119.0 . .
O1 C11 O2 126.2(5) . .
O1 C11 C5 119.8(5) . .
O2 C11 C5 113.9(5) . .
O3 C12 O4 124.9(6) . .
O3 C12 C9 118.5(5) . .
O4 C12 C9 116.4(5) . .

loop_
_geom_bond_atom_site_label_1
_geom_bond_atom_site_label_2
_geom_bond_distance
_geom_bond_site_symmetry_2
Cu1 N2 1.930(4) .
Cu1 N2 1.930(4) 3_777
Cu1 O9 1.983(3) .
Cu1 O9 1.983(3) 3_777
Cu2 O8 1.915(3) .
Cu2 N5 1.959(4) .
Cu2 N3 1.987(4) .
Cu2 O9 2.024(3) 3_777
Cu2 O5' 2.287(6) .
Cu2 O5 2.372(8) .
Cu3 N4 1.962(4) 3_777
Cu3 O4 1.963(3) 2_656
Cu3 N1 1.993(4) .
Cu3 O9 2.019(3) .
Cu4 O8 1.899(3) .
Cu4 O2 1.933(3) 3_667
Cu4 O10 1.943(4) .
Cu4 N6 1.981(4) .
S1 O6 1.332(6) .
S1 O5' 1.355(6) .
S1 O7' 1.402(5) .
S1 O5 1.463(7) .
S1 O7 1.533(7) .
S1 O6' 1.548(6) .
S1 C7 1.773(5) .
O1 C11 1.250(7) .
O2 C11 1.274(6) .
O2 Cu4 1.933(3) 3_667
O3 C12 1.220(7) .
O4 C12 1.280(6) .
O4 Cu3 1.963(3) 2_646
O8 H8' 0.8500 .
O9 Cu2 2.024(3) 3_777
O9 H9 0.9800 .
O10 H10A 0.8500 .
O10 H10B 0.8500 .
O11 H11A 0.8510 .
O11 H11B 0.8500 .
O12 H12A 0.8500 .
O12 H12B 0.8500 .
N1 N2 1.323(5) .
N1 C2 1.337(6) .
N2 N3 1.325(5) .
N3 C1 1.336(6) .
N4 N5 1.322(5) .
N4 C4 1.344(6) .
N4 Cu3 1.962(4) 3_777
N5 N6 1.324(5) .
N6 C3 1.346(7) .
C1 C2 1.374(7) .
C1 H1 0.9300 .
C2 H2 0.9300 .
C3 C4 1.352(8) .
C3 H3 0.9300 .
C4 H4 0.9300 .
C5 C10 1.381(8) .
C5 C6 1.385(7) .
C5 C11 1.508(7) .
C6 C7 1.388(7) .
C6 H6 0.9300 .
C7 C8 1.385(8) .
C8 C9 1.398(7) .
C8 H8 0.9300 .
C9 C10 1.390(7) .
C9 C12 1.494(8) .
C10 H10 0.9300 .

loop_
_geom_torsion_atom_site_label_1
_geom_torsion_atom_site_label_2
_geom_torsion_atom_site_label_3
_geom_torsion_atom_site_label_4
_geom_torsion
_geom_torsion_site_symmetry_1
_geom_torsion_site_symmetry_4
O6 S1 O5 Cu2 172.0(8) . .
O5' S1 O5 Cu2 35.3(17) . .
O7' S1 O5 Cu2 71.2(14) . .
O7 S1 O5 Cu2 46.3(11) . .
O6' S1 O5 Cu2 -170.4(9) . .
C7 S1 O5 Cu2 -66.2(9) . .
O8 Cu2 O5 S1 82.0(10) . .
N5 Cu2 O5 S1 -4.5(11) . .
N3 Cu2 O5 S1 178.0(10) . .
O9 Cu2 O5 S1 -90.7(10) 3_777 .
O5' Cu2 O5 S1 -33.7(16) . .
O6 S1 O5' Cu2 -149.8(10) . .
O7' S1 O5' Cu2 111.4(11) . .
O5 S1 O5' Cu2 -95(3) . .
O7 S1 O5' Cu2 95.7(11) . .
O6' S1 O5' Cu2 -122.5(10) . .
C7 S1 O5' Cu2 -9.5(11) . .
O8 Cu2 O5' S1 29.0(10) . .
N5 Cu2 O5' S1 -57.5(10) . .
N3 Cu2 O5' S1 126.8(10) . .
O9 Cu2 O5' S1 -143.3(10) 3_777 .
O5 Cu2 O5' S1 95(3) . .
O2 Cu4 O8 Cu2 -50.4(15) 3_667 .
O10 Cu4 O8 Cu2 159.5(2) . .
N6 Cu4 O8 Cu2 -7.8(2) . .
N5 Cu2 O8 Cu4 9.4(2) . .
N3 Cu2 O8 Cu4 174.5(2) . .
O9 Cu2 O8 Cu4 12.9(12) 3_777 .
O5' Cu2 O8 Cu4 -84.6(3) . .
O5 Cu2 O8 Cu4 -96.8(3) . .
N2 Cu1 O9 Cu3 25.60(16) . .
N2 Cu1 O9 Cu3 -154.40(16) 3_777 .
O9 Cu1 O9 Cu3 -113.8(8) 3_777 .
N2 Cu1 O9 Cu2 158.18(16) . 3_777
N2 Cu1 O9 Cu2 -21.82(16) 3_777 3_777
O9 Cu1 O9 Cu2 18.8(6) 3_777 3_777
N4 Cu3 O9 Cu1 145.89(17) 3_777 .
O4 Cu3 O9 Cu1 -132.7(8) 2_656 .
N1 Cu3 O9 Cu1 -27.05(16) . .
N4 Cu3 O9 Cu2 15.98(18) 3_777 3_777
O4 Cu3 O9 Cu2 97.4(8) 2_656 3_777
N1 Cu3 O9 Cu2 -156.96(17) . 3_777
N4 Cu3 N1 N2 -61.4(13) 3_777 .
O4 Cu3 N1 N2 -169.4(3) 2_656 .
O9 Cu3 N1 N2 18.8(3) . .
N4 Cu3 N1 C2 111.7(12) 3_777 .
O4 Cu3 N1 C2 3.7(5) 2_656 .
O9 Cu3 N1 C2 -168.0(5) . .
C2 N1 N2 N3 0.7(5) . .
Cu3 N1 N2 N3 175.7(3) . .
C2 N1 N2 Cu1 -178.3(3) . .
Cu3 N1 N2 Cu1 -3.3(5) . .
N2 Cu1 N2 N1 106(54) 3_777 .
O9 Cu1 N2 N1 -14.6(3) . .
O9 Cu1 N2 N1 165.4(3) 3_777 .
N2 Cu1 N2 N3 -72(54) 3_777 .
O9 Cu1 N2 N3 166.6(3) . .
O9 Cu1 N2 N3 -13.4(3) 3_777 .
N1 N2 N3 C1 -0.6(5) . .
Cu1 N2 N3 C1 178.4(3) . .
N1 N2 N3 Cu2 179.6(3) . .
Cu1 N2 N3 Cu2 -1.4(4) . .
O8 Cu2 N3 N2 -162.5(3) . .
N5 Cu2 N3 N2 -65.9(7) . .
O9 Cu2 N3 N2 15.1(3) 3_777 .
O5' Cu2 N3 N2 97.4(4) . .
O5 Cu2 N3 N2 104.5(4) . .
O8 Cu2 N3 C1 17.8(5) . .
N5 Cu2 N3 C1 114.3(7) . .
O9 Cu2 N3 C1 -164.6(5) 3_777 .
O5' Cu2 N3 C1 -82.4(5) . .
O5 Cu2 N3 C1 -75.2(6) . .
C4 N4 N5 N6 -0.2(6) . .
Cu3 N4 N5 N6 175.5(3) 3_777 .
C4 N4 N5 Cu2 175.3(4) . .
Cu3 N4 N5 Cu2 -9.0(5) 3_777 .
O8 Cu2 N5 N4 176.9(4) . .
N3 Cu2 N5 N4 79.1(7) . .
O9 Cu2 N5 N4 -2.6(4) 3_777 .
O5' Cu2 N5 N4 -84.5(4) . .
O5 Cu2 N5 N4 -91.0(5) . .
O8 Cu2 N5 N6 -8.1(4) . .
N3 Cu2 N5 N6 -105.9(6) . .
O9 Cu2 N5 N6 172.4(4) 3_777 .
O5' Cu2 N5 N6 90.5(5) . .
O5 Cu2 N5 N6 84.0(5) . .
N4 N5 N6 C3 0.3(6) . .
Cu2 N5 N6 C3 -175.3(4) . .
N4 N5 N6 Cu4 -179.5(3) . .
Cu2 N5 N6 Cu4 4.9(5) . .
O8 Cu4 N6 N5 1.5(4) . .
O2 Cu4 N6 N5 177.0(4) 3_667 .
O10 Cu4 N6 N5 -92.1(8) . .
O8 Cu4 N6 C3 -178.2(6) . .
O2 Cu4 N6 C3 -2.8(6) 3_667 .
O10 Cu4 N6 C3 88.1(10) . .
N2 N3 C1 C2 0.2(5) . .
Cu2 N3 C1 C2 180.0(4) . .
N2 N1 C2 C1 -0.5(5) . .
Cu3 N1 C2 C1 -174.1(4) . .
N3 C1 C2 N1 0.2(6) . .
N5 N6 C3 C4 -0.4(8) . .
Cu4 N6 C3 C4 179.4(5) . .
N5 N4 C4 C3 0.0(7) . .
Cu3 N4 C4 C3 -174.8(5) 3_777 .
N6 C3 C4 N4 0.2(8) . .
C10 C5 C6 C7 -1.7(8) . .
C11 C5 C6 C7 179.0(5) . .
C5 C6 C7 C8 -2.3(8) . .
C5 C6 C7 S1 176.2(4) . .
O6 S1 C7 C8 58.0(6) . .
O5' S1 C7 C8 -91.7(5) . .
O7' S1 C7 C8 138.7(5) . .
O5 S1 C7 C8 -68.7(5) . .
O7 S1 C7 C8 179.5(5) . .
O6' S1 C7 C8 25.8(5) . .
O6 S1 C7 C6 -120.6(6) . .
O5' S1 C7 C6 89.7(5) . .
O7' S1 C7 C6 -39.9(6) . .
O5 S1 C7 C6 112.7(5) . .
O7 S1 C7 C6 0.9(6) . .
O6' S1 C7 C6 -152.8(5) . .
C6 C7 C8 C9 3.8(8) . .
S1 C7 C8 C9 -174.9(4) . .
C7 C8 C9 C10 -1.2(8) . .
C7 C8 C9 C12 179.4(5) . .
C6 C5 C10 C9 4.3(8) . .
C11 C5 C10 C9 -176.4(5) . .
C8 C9 C10 C5 -2.8(8) . .
C12 C9 C10 C5 176.6(5) . .
Cu4 O2 C11 O1 5.9(10) 3_667 .
Cu4 O2 C11 C5 -176.1(4) 3_667 .
C10 C5 C11 O1 -177.4(6) . .
C6 C5 C11 O1 1.9(9) . .
C10 C5 C11 O2 4.5(8) . .
C6 C5 C11 O2 -176.2(5) . .
Cu3 O4 C12 O3 -6.6(7) 2_646 .
Cu3 O4 C12 C9 168.5(3) 2_646 .
C10 C9 C12 O3 45.2(7) . .
C8 C9 C12 O3 -135.4(6) . .
C10 C9 C12 O4 -130.2(5) . .
C8 C9 C12 O4 49.1(7) . .
